data_4128523
loop_
_publ_author_name
'Cheng, Xinpeng'
'Wang, Zhixun'
'Quintanilla, Carlos D.'
'Zhang, Liming'

_publ_section_title
;
 Chiral Bifunctional Phosphine Ligand Enabling Gold-Catalyzed Asymmetric
 Isomerization of Alkyne to Allene and Asymmetric Synthesis of
 2,5-Dihydrofuran.
;
_journal_issue 9
_journal_name_full 'Journal of the American Chemical Society'
_journal_page_first 3787
_journal_page_last 3791
_journal_paper_doi 10.1021/jacs.8b12833
_journal_volume 141
_journal_year 2019
_chemical_absolute_configuration ad
_chemical_formula_sum 'C43 H55 Au Cl F3 N P'
_chemical_formula_weight 906.26
_space_group_crystal_system monoclinic
_space_group_IT_number 4
_space_group_name_Hall 'P 2yb'
_space_group_name_H-M_alt 'P 1 21 1'
_atom_sites_solution_hydrogens geom
_audit_creation_method SHELXL-2014/7
_cell_angle_alpha 90
_cell_angle_beta 99.99(2)
_cell_angle_gamma 90
_cell_formula_units_Z 2
_cell_length_a 12.810(9)
_cell_length_b 10.578(6)
_cell_length_c 14.298(10)
_cell_measurement_reflns_used 1462
_cell_measurement_temperature 110(2)
_cell_measurement_theta_max 18.8
_cell_measurement_theta_min 2.33
_cell_volume 1908(2)
_computing_structure_refinement 'SHELXL-2014/7 (Sheldrick, 2014)'
_diffrn_ambient_temperature 110(2)
_diffrn_measured_fraction_theta_full 1.000
_diffrn_measured_fraction_theta_max 0.984
_diffrn_measurement_device_type 'Bruker Kappa Apex II'
_diffrn_radiation_type MoK\a
_diffrn_radiation_wavelength 0.71073
_diffrn_reflns_av_R_equivalents 0.0838
_diffrn_reflns_av_unetI/netI 0.1565
_diffrn_reflns_Laue_measured_fraction_full 1.000
_diffrn_reflns_Laue_measured_fraction_max 0.984
_diffrn_reflns_limit_h_max 12
_diffrn_reflns_limit_h_min -15
_diffrn_reflns_limit_k_max 13
_diffrn_reflns_limit_k_min -13
_diffrn_reflns_limit_l_max 17
_diffrn_reflns_limit_l_min -15
_diffrn_reflns_number 13887
_diffrn_reflns_point_group_measured_fraction_full 0.968
_diffrn_reflns_point_group_measured_fraction_max 0.946
_diffrn_reflns_theta_full 25.242
_diffrn_reflns_theta_max 26.623
_diffrn_reflns_theta_min 1.446
_exptl_absorpt_coefficient_mu 4.013
_exptl_absorpt_correction_T_max 0.7454
_exptl_absorpt_correction_T_min 0.5377
_exptl_absorpt_correction_type multi-scan
_exptl_absorpt_process_details sadabs
_exptl_crystal_colour colorless
_exptl_crystal_density_diffrn 1.577
_exptl_crystal_description needle
_exptl_crystal_F_000 916
_exptl_crystal_size_max 0.200
_exptl_crystal_size_mid 0.050
_exptl_crystal_size_min 0.050
_refine_diff_density_max 2.490
_refine_diff_density_min -3.244
_refine_diff_density_rms 0.237
_refine_ls_abs_structure_details
;
 Flack x determined using 1703 quotients [(I+)-(I-)]/[(I+)+(I-)]
 (Parsons, Flack and Wagner, Acta Cryst. B69 (2013) 249-259).
;
_refine_ls_abs_structure_Flack -0.006(11)
_refine_ls_extinction_coef 0.0020(4)
_refine_ls_extinction_expression Fc^*^=kFc[1+0.001xFc^2^\l^3^/sin(2\q)]^-1/4^
_refine_ls_extinction_method 'SHELXL-2014/7 (Sheldrick 2014'
_refine_ls_goodness_of_fit_ref 1.038
_refine_ls_hydrogen_treatment constr
_refine_ls_matrix_type full
_refine_ls_number_parameters 441
_refine_ls_number_reflns 7570
_refine_ls_number_restraints 1
_refine_ls_restrained_S_all 1.038
_refine_ls_R_factor_all 0.1175
_refine_ls_R_factor_gt 0.0667
_refine_ls_shift/su_max 0.000
_refine_ls_shift/su_mean 0.000
_refine_ls_structure_factor_coef Fsqd
_refine_ls_weighting_details 'w=1/[\s^2^(Fo^2^)+(0.0435P)^2^+10.3177P] where P=(Fo^2^+2Fc^2^)/3'
_refine_ls_weighting_scheme calc
_refine_ls_wR_factor_gt 0.1249
_refine_ls_wR_factor_ref 0.1506
_reflns_Friedel_coverage 0.819
_reflns_Friedel_fraction_full 0.931
_reflns_Friedel_fraction_max 0.902
_reflns_number_gt 5304
_reflns_number_total 7570
_reflns_threshold_expression 'I > 2\s(I)'
_cod_data_source_file ja8b12833_si_002.cif
_cod_data_source_block z08132018_3_0m
_cod_original_sg_symbol_H-M 'P 21'
_cod_database_code 4128523
_shelx_shelxl_version_number 2014/7
_shelx_space_group_comment
;
The symmetry employed for this shelxl refinement is uniquely defined
by the following loop, which should always be used as a source of
symmetry information in preference to the above space-group names.
They are only intended as comments.
;
_shelx_estimated_absorpt_t_min 0.501
_shelx_estimated_absorpt_t_max 0.825

loop_
_space_group_symop_operation_xyz
'x, y, z'
'-x, y+1/2, -z'

loop_
_atom_site_label
_atom_site_type_symbol
_atom_site_fract_x
_atom_site_fract_y
_atom_site_fract_z
_atom_site_U_iso_or_equiv
_atom_site_adp_type
_atom_site_occupancy
_atom_site_site_symmetry_order
_atom_site_calc_flag
_atom_site_refinement_flags_posn
_atom_site_refinement_flags_adp
Au1 Au 0.00441(5) 0.24539(8) 0.18380(5) 0.0191(2) Uani 1 1 d . .
C1 C -0.2362(17) 0.130(2) 0.1211(14) 0.021(5) Uani 1 1 d . .
C2 C -0.3367(16) 0.049(2) 0.1216(15) 0.027(5) Uani 1 1 d . .
H2A H -0.3620 0.0621 0.1825 0.033 Uiso 1 1 calc R U
H2B H -0.3185 -0.0413 0.1171 0.033 Uiso 1 1 calc R U
C3 C -0.2019(15) 0.106(2) 0.0221(13) 0.019(4) Uani 1 1 d . .
H3A H -0.1390 0.1588 0.0174 0.023 Uiso 1 1 calc R U
H3B H -0.1818 0.0166 0.0173 0.023 Uiso 1 1 calc R U
C4 C -0.2920(18) 0.1392(19) -0.0607(15) 0.024(5) Uani 1 1 d . .
H4 H -0.2678 0.1233 -0.1226 0.028 Uiso 1 1 calc R U
C5 C -0.3885(16) 0.0594(19) -0.0549(14) 0.023(4) Uani 1 1 d . .
H5A H -0.3710 -0.0311 -0.0605 0.028 Uiso 1 1 calc R U
H5B H -0.4462 0.0811 -0.1081 0.028 Uiso 1 1 calc R U
C6 C -0.4256(17) 0.083(2) 0.0397(14) 0.025(5) Uani 1 1 d . .
H6 H -0.4888 0.0287 0.0433 0.030 Uiso 1 1 calc R U
C7 C -0.2702(15) 0.2708(15) 0.1228(12) 0.016(5) Uani 1 1 d . .
H7A H -0.2936 0.2886 0.1840 0.020 Uiso 1 1 calc R U
H7B H -0.2081 0.3251 0.1192 0.020 Uiso 1 1 calc R U
C8 C -0.4559(16) 0.221(2) 0.0454(14) 0.022(6) Uani 1 1 d . .
H8A H -0.4820 0.2362 0.1057 0.027 Uiso 1 1 calc R U
H8B H -0.5138 0.2413 -0.0077 0.027 Uiso 1 1 calc R U
C9 C -0.3606(16) 0.3054(19) 0.0406(13) 0.022(5) Uani 1 1 d . .
H9 H -0.3804 0.3964 0.0446 0.026 Uiso 1 1 calc R U
C10 C -0.3190(17) 0.2791(17) -0.0530(14) 0.023(4) Uani 1 1 d . .
H10A H -0.3737 0.3036 -0.1077 0.028 Uiso 1 1 calc R U
H10B H -0.2550 0.3309 -0.0548 0.028 Uiso 1 1 calc R U
C11 C -0.1359(17) 0.115(2) 0.3392(14) 0.024(5) Uani 1 1 d . .
C12 C -0.0338(17) 0.062(2) 0.4006(14) 0.030(5) Uani 1 1 d . .
H12A H -0.0257 -0.0279 0.3853 0.036 Uiso 1 1 calc R U
H12B H 0.0284 0.1087 0.3855 0.036 Uiso 1 1 calc R U
C13 C -0.1440(14) 0.255(3) 0.3659(11) 0.023(5) Uani 1 1 d . .
H13A H -0.2103 0.2907 0.3297 0.027 Uiso 1 1 calc R U
H13B H -0.0837 0.3017 0.3478 0.027 Uiso 1 1 calc R U
C14 C -0.2335(17) 0.049(2) 0.3674(14) 0.027(5) Uani 1 1 d . .
H14A H -0.2991 0.0867 0.3314 0.032 Uiso 1 1 calc R U
H14B H -0.2326 -0.0418 0.3510 0.032 Uiso 1 1 calc R U
C15 C -0.0378(18) 0.077(2) 0.5076(13) 0.026(5) Uani 1 1 d . .
H15 H 0.0284 0.0400 0.5452 0.032 Uiso 1 1 calc R U
C16 C -0.0426(16) 0.218(2) 0.5306(14) 0.030(7) Uani 1 1 d . .
H16A H -0.0423 0.2300 0.5993 0.035 Uiso 1 1 calc R U
H16B H 0.0198 0.2621 0.5139 0.035 Uiso 1 1 calc R U
C17 C -0.1435(16) 0.272(2) 0.4736(12) 0.026(6) Uani 1 1 d . .
H17 H -0.1483 0.3643 0.4882 0.031 Uiso 1 1 calc R U
C18 C -0.2385(17) 0.2034(18) 0.5001(15) 0.026(5) Uani 1 1 d . .
H18A H -0.3049 0.2407 0.4653 0.031 Uiso 1 1 calc R U
H18B H -0.2385 0.2125 0.5690 0.031 Uiso 1 1 calc R U
C19 C -0.2328(17) 0.064(2) 0.4747(13) 0.024(5) Uani 1 1 d . .
H19 H -0.2962 0.0194 0.4912 0.029 Uiso 1 1 calc R U
C20 C -0.1334(18) 0.007(2) 0.5334(15) 0.029(5) Uani 1 1 d . .
H20A H -0.1289 -0.0842 0.5194 0.034 Uiso 1 1 calc R U
H20B H -0.1351 0.0171 0.6019 0.034 Uiso 1 1 calc R U
C21 C -0.0803(17) -0.0639(18) 0.2006(12) 0.016(4) Uani 1 1 d . .
C22 C -0.1525(17) -0.154(2) 0.2183(14) 0.016(5) Uani 1 1 d . .
H22 H -0.2204 -0.1275 0.2289 0.020 Uiso 1 1 calc R U
C23 C -0.1289(17) -0.2842(17) 0.2211(14) 0.019(5) Uani 1 1 d . .
C24 C -0.0327(19) -0.323(2) 0.2018(15) 0.026(5) Uani 1 1 d . .
H24 H -0.0155 -0.4101 0.2025 0.031 Uiso 1 1 calc R U
C25 C 0.0392(17) -0.234(2) 0.1811(13) 0.021(6) Uani 1 1 d . .
H25 H 0.1052 -0.2623 0.1673 0.026 Uiso 1 1 calc R U
C26 C 0.0190(17) -0.103(2) 0.1797(14) 0.021(5) Uani 1 1 d . .
C27 C -0.212(2) -0.3713(19) 0.2428(16) 0.028(5) Uani 1 1 d . .
C28 C 0.1019(16) -0.0193(18) 0.1520(13) 0.016(4) Uani 1 1 d . .
C29 C 0.0892(17) 0.025(2) 0.0618(15) 0.025(5) Uani 1 1 d . .
H29 H 0.0264 0.0077 0.0178 0.029 Uiso 1 1 calc R U
C30 C 0.1723(18) 0.099(2) 0.0339(14) 0.025(5) Uani 1 1 d . .
H30 H 0.1651 0.1305 -0.0292 0.030 Uiso 1 1 calc R U
C31 C 0.2606(15) 0.1243(19) 0.0973(13) 0.019(4) Uani 1 1 d . .
H31 H 0.3143 0.1754 0.0784 0.022 Uiso 1 1 calc R U
C32 C 0.2756(17) 0.077(2) 0.1914(13) 0.022(5) Uani 1 1 d . .
C33 C 0.1953(17) 0.002(2) 0.2192(15) 0.026(5) Uani 1 1 d . .
C34 C 0.2956(18) 0.019(2) 0.3849(16) 0.037(6) Uani 1 1 d . .
H34A H 0.2674 0.1040 0.3962 0.045 Uiso 1 1 calc R U
H34B H 0.3101 -0.0257 0.4465 0.045 Uiso 1 1 calc R U
C35 C 0.3807(16) 0.108(2) 0.2581(13) 0.022(5) Uani 1 1 d . .
H35 H 0.4374 0.0772 0.2235 0.026 Uiso 1 1 calc R U
C36 C 0.451(2) -0.084(3) 0.3424(19) 0.044(7) Uani 1 1 d . .
H36A H 0.4158 -0.1323 0.2876 0.066 Uiso 1 1 calc R U
H36B H 0.4501 -0.1322 0.4007 0.066 Uiso 1 1 calc R U
H36C H 0.5245 -0.0667 0.3356 0.066 Uiso 1 1 calc R U
C37 C 0.4024(13) 0.250(4) 0.2726(11) 0.024(3) Uani 1 1 d . .
H37 H 0.3933 0.2871 0.2075 0.029 Uiso 1 1 calc R U
C38 C 0.3300(17) 0.323(2) 0.3250(16) 0.028(5) Uani 1 1 d . .
H38A H 0.3401 0.2958 0.3921 0.034 Uiso 1 1 calc R U
H38B H 0.2552 0.3079 0.2959 0.034 Uiso 1 1 calc R U
C39 C 0.355(2) 0.462(3) 0.3201(19) 0.035(7) Uani 1 1 d . .
H39A H 0.3417 0.4886 0.2528 0.042 Uiso 1 1 calc R U
H39B H 0.3061 0.5100 0.3534 0.042 Uiso 1 1 calc R U
C40 C 0.465(2) 0.493(2) 0.3627(16) 0.033(6) Uani 1 1 d . .
H40A H 0.4757 0.4770 0.4320 0.040 Uiso 1 1 calc R U
H40B H 0.4782 0.5836 0.3529 0.040 Uiso 1 1 calc R U
C41 C 0.5448(18) 0.414(2) 0.3193(15) 0.029(5) Uani 1 1 d . .
H41A H 0.6167 0.4277 0.3565 0.035 Uiso 1 1 calc R U
H41B H 0.5452 0.4436 0.2536 0.035 Uiso 1 1 calc R U
C42 C 0.5186(15) 0.2735(16) 0.3178(16) 0.025(6) Uani 1 1 d . .
H42A H 0.5657 0.2278 0.2813 0.030 Uiso 1 1 calc R U
H42B H 0.5317 0.2403 0.3835 0.030 Uiso 1 1 calc R U
C43 C 0.2130(18) -0.053(2) 0.3171(14) 0.027(5) Uani 1 1 d . .
H43A H 0.1453 -0.0531 0.3416 0.032 Uiso 1 1 calc R U
H43B H 0.2363 -0.1423 0.3138 0.032 Uiso 1 1 calc R U
Cl1 Cl 0.1121(4) 0.4069(5) 0.1488(4) 0.0266(12) Uani 1 1 d . .
F1 F -0.2930(13) -0.3842(18) 0.1752(12) 0.076(6) Uani 1 1 d . .
F2 F -0.1765(15) -0.4864(14) 0.2632(16) 0.087(7) Uani 1 1 d . .
F3 F -0.2523(18) -0.3354(16) 0.3180(14) 0.103(9) Uani 1 1 d . .
N1 N 0.3962(18) 0.0337(19) 0.3475(14) 0.024(3) Uani 1 1 d . .
P1 P -0.1164(4) 0.1031(5) 0.2122(4) 0.0176(12) Uani 1 1 d . .

loop_
_atom_site_aniso_label
_atom_site_aniso_U_11
_atom_site_aniso_U_22
_atom_site_aniso_U_33
_atom_site_aniso_U_23
_atom_site_aniso_U_13
_atom_site_aniso_U_12
Au1 0.0173(3) 0.0179(3) 0.0225(3) 0.0021(7) 0.0046(2) -0.0012(8)
C1 0.021(12) 0.020(12) 0.022(11) 0.006(9) 0.005(9) 0.005(10)
C2 0.019(12) 0.024(12) 0.040(14) 0.001(10) 0.008(10) -0.009(10)
C3 0.015(11) 0.029(12) 0.017(10) -0.004(9) 0.008(8) 0.003(9)
C4 0.036(14) 0.015(12) 0.019(11) -0.009(9) 0.001(10) 0.000(11)
C5 0.023(9) 0.018(9) 0.026(8) 0.004(6) -0.003(6) 0.008(7)
C6 0.023(12) 0.022(12) 0.029(12) -0.006(10) 0.006(9) -0.005(10)
C7 0.019(10) 0.004(15) 0.025(10) -0.001(7) 0.000(7) 0.005(8)
C8 0.029(11) 0.014(17) 0.024(10) -0.012(9) 0.004(8) 0.001(10)
C9 0.029(13) 0.021(11) 0.014(10) -0.002(8) 0.000(9) -0.012(10)
C10 0.023(9) 0.018(9) 0.026(8) 0.004(6) -0.003(6) 0.008(7)
C11 0.029(13) 0.026(12) 0.018(11) 0.004(9) 0.010(9) 0.002(10)
C12 0.029(13) 0.037(14) 0.025(12) 0.015(10) 0.006(10) 0.002(11)
C13 0.026(9) 0.026(13) 0.017(8) -0.011(14) 0.006(7) -0.012(16)
C14 0.026(13) 0.030(13) 0.023(11) -0.012(10) 0.001(9) -0.004(11)
C15 0.029(13) 0.032(13) 0.015(11) 0.000(9) -0.005(9) 0.009(11)
C16 0.025(11) 0.04(2) 0.025(10) 0.006(10) 0.006(8) -0.008(11)
C17 0.038(12) 0.027(18) 0.013(9) 0.002(8) 0.005(8) 0.000(10)
C18 0.022(12) 0.022(12) 0.034(12) -0.011(8) 0.010(9) -0.004(9)
C19 0.030(13) 0.025(12) 0.019(11) -0.007(9) 0.009(9) -0.009(10)
C20 0.038(15) 0.025(12) 0.026(12) -0.004(10) 0.013(11) 0.006(11)
C21 0.028(12) 0.018(11) 0.005(9) 0.004(8) 0.009(8) 0.007(10)
C22 0.014(12) 0.014(12) 0.022(12) 0.000(9) 0.005(9) 0.002(10)
C23 0.027(12) 0.003(15) 0.027(11) 0.000(8) 0.001(8) -0.006(9)
C24 0.042(15) 0.019(12) 0.021(11) -0.003(9) 0.011(11) 0.012(11)
C25 0.025(10) 0.011(17) 0.027(10) -0.006(9) 0.002(8) -0.004(10)
C26 0.023(13) 0.029(12) 0.012(10) -0.006(10) 0.004(9) 0.004(11)
C27 0.045(17) 0.008(11) 0.029(13) -0.003(9) -0.002(12) 0.010(11)
C28 0.026(12) 0.005(10) 0.018(10) -0.003(8) 0.006(9) 0.007(9)
C29 0.021(12) 0.030(13) 0.024(11) 0.002(10) 0.008(9) 0.007(10)
C30 0.041(14) 0.024(12) 0.013(10) -0.009(9) 0.014(10) 0.003(11)
C31 0.014(11) 0.025(11) 0.017(10) 0.000(9) 0.005(8) -0.001(9)
C32 0.034(13) 0.022(11) 0.011(10) 0.007(8) 0.011(9) 0.013(10)
C33 0.017(12) 0.038(13) 0.024(11) 0.005(10) 0.008(9) 0.001(11)
C34 0.032(15) 0.052(16) 0.027(13) 0.006(11) 0.004(11) -0.001(13)
C35 0.020(12) 0.025(12) 0.020(11) 0.006(9) 0.000(9) 0.008(10)
C36 0.040(17) 0.042(17) 0.054(18) 0.013(14) 0.018(14) -0.004(14)
C37 0.027(8) 0.022(8) 0.024(7) 0.006(8) 0.008(6) 0.007(9)
C38 0.021(12) 0.029(13) 0.035(13) -0.004(10) 0.006(10) 0.005(10)
C39 0.032(17) 0.029(14) 0.040(16) -0.021(12) -0.002(12) -0.008(13)
C40 0.051(18) 0.025(14) 0.023(12) 0.004(11) 0.005(11) -0.002(14)
C41 0.028(13) 0.034(13) 0.028(12) 0.014(10) 0.007(10) 0.011(11)
C42 0.025(13) 0.007(14) 0.042(11) 0.010(9) 0.003(10) 0.003(8)
C43 0.041(15) 0.021(11) 0.018(11) 0.002(9) 0.004(10) 0.006(11)
Cl1 0.025(3) 0.022(3) 0.034(3) 0.009(2) 0.005(2) -0.003(2)
F1 0.046(11) 0.096(14) 0.075(12) 0.036(11) -0.016(9) -0.039(10)
F2 0.078(14) 0.020(8) 0.16(2) 0.038(10) 0.021(13) -0.005(9)
F3 0.17(2) 0.060(11) 0.112(16) -0.043(11) 0.118(16) -0.075(13)
N1 0.027(8) 0.022(8) 0.024(7) 0.006(8) 0.008(6) 0.007(9)
P1 0.019(3) 0.016(3) 0.019(3) -0.001(2) 0.005(2) -0.001(2)

loop_
_atom_type_symbol
_atom_type_description
_atom_type_scat_dispersion_real
_atom_type_scat_dispersion_imag
_atom_type_scat_source
C C 0.0033 0.0016 'International Tables Vol C Tables 4.2.6.8 and 6.1.1.4'
P P 0.1023 0.0942 'International Tables Vol C Tables 4.2.6.8 and 6.1.1.4'
Cl Cl 0.1484 0.1585 'International Tables Vol C Tables 4.2.6.8 and 6.1.1.4'
Au Au -2.0133 8.8022 'International Tables Vol C Tables 4.2.6.8 and 6.1.1.4'
F F 0.0171 0.0103 'International Tables Vol C Tables 4.2.6.8 and 6.1.1.4'
N N 0.0061 0.0033 'International Tables Vol C Tables 4.2.6.8 and 6.1.1.4'
H H 0.0000 0.0000 'International Tables Vol C Tables 4.2.6.8 and 6.1.1.4'

loop_
_geom_angle_atom_site_label_1
_geom_angle_atom_site_label_2
_geom_angle_atom_site_label_3
_geom_angle
P1 Au1 Cl1 173.4(2)
C2 C1 C7 107.0(16)
C2 C1 C3 106.3(16)
C7 C1 C3 106.8(16)
C2 C1 P1 120.1(14)
C7 C1 P1 109.6(14)
C3 C1 P1 106.3(13)
C1 C2 C6 112.3(17)
C4 C3 C1 111.5(16)
C5 C4 C10 109.8(18)
C5 C4 C3 110.0(17)
C10 C4 C3 108.1(17)
C4 C5 C6 109.9(17)
C8 C6 C5 109.0(17)
C8 C6 C2 110.3(17)
C5 C6 C2 109.6(17)
C9 C7 C1 113.0(15)
C6 C8 C9 110.4(17)
C8 C9 C10 109.4(16)
C8 C9 C7 109.1(16)
C10 C9 C7 106.9(16)
C4 C10 C9 110.6(16)
C13 C11 C12 107.0(18)
C13 C11 C14 106.1(16)
C12 C11 C14 109.4(17)
C13 C11 P1 109.3(13)
C12 C11 P1 106.4(14)
C14 C11 P1 118.1(15)
C15 C12 C11 110.8(18)
C11 C13 C17 112(2)
C19 C14 C11 110.5(17)
C20 C15 C12 111.0(18)
C20 C15 C16 110.7(18)
C12 C15 C16 108.4(18)
C17 C16 C15 108.4(17)
C18 C17 C16 109.3(17)
C18 C17 C13 108.9(17)
C16 C17 C13 110.2(17)
C17 C18 C19 109.3(16)
C20 C19 C18 108.6(18)
C20 C19 C14 111.7(18)
C18 C19 C14 109.9(17)
C19 C20 C15 107.9(18)
C22 C21 C26 119.2(19)
C22 C21 P1 117.4(15)
C26 C21 P1 123.3(15)
C21 C22 C23 122(2)
C24 C23 C22 119(2)
C24 C23 C27 124.3(18)
C22 C23 C27 116.9(19)
C25 C24 C23 120(2)
C24 C25 C26 123(2)
C21 C26 C25 117.1(19)
C21 C26 C28 126.0(18)
C25 C26 C28 116.9(18)
F1 C27 F3 106(2)
F1 C27 F2 106(2)
F3 C27 F2 105(2)
F1 C27 C23 115(2)
F3 C27 C23 112.6(18)
F2 C27 C23 113(2)
C29 C28 C33 122(2)
C29 C28 C26 119.1(19)
C33 C28 C26 118.2(17)
C28 C29 C30 119(2)
C31 C30 C29 119.9(19)
C30 C31 C32 121.8(19)
C33 C32 C31 118.8(19)
C33 C32 C35 123.2(17)
C31 C32 C35 118.0(18)
C28 C33 C32 118.1(18)
C28 C33 C43 122.9(19)
C32 C33 C43 119.0(19)
N1 C34 C43 112.0(19)
N1 C35 C32 113.0(18)
N1 C35 C37 114.0(16)
C32 C35 C37 114.3(16)
C38 C37 C42 110(2)
C38 C37 C35 117.5(19)
C42 C37 C35 111(2)
C37 C38 C39 109(2)
C40 C39 C38 113(2)
C39 C40 C41 112(2)
C40 C41 C42 112.0(19)
C37 C42 C41 111(2)
C34 C43 C33 111.9(19)
C36 N1 C35 114.1(19)
C36 N1 C34 113(2)
C35 N1 C34 111.7(19)
C1 P1 C21 105.9(10)
C1 P1 C11 115.8(9)
C21 P1 C11 103.2(9)
C1 P1 Au1 106.4(7)
C21 P1 Au1 115.8(7)
C11 P1 Au1 109.9(7)

loop_
_geom_bond_atom_site_label_1
_geom_bond_atom_site_label_2
_geom_bond_distance
Au1 P1 2.246(5)
Au1 Cl1 2.305(5)
C1 C2 1.55(3)
C1 C7 1.55(3)
C1 C3 1.57(3)
C1 P1 1.85(2)
C2 C6 1.53(3)
C3 C4 1.54(3)
C4 C5 1.51(3)
C4 C10 1.53(3)
C5 C6 1.53(3)
C6 C8 1.52(3)
C7 C9 1.54(3)
C8 C9 1.53(3)
C9 C10 1.55(3)
C11 C13 1.53(4)
C11 C12 1.55(3)
C11 C14 1.54(3)
C11 P1 1.88(2)
C12 C15 1.55(3)
C13 C17 1.55(2)
C14 C19 1.54(3)
C15 C20 1.53(3)
C15 C16 1.54(3)
C16 C17 1.51(3)
C17 C18 1.52(3)
C18 C19 1.53(3)
C19 C20 1.52(3)
C21 C22 1.38(3)
C21 C26 1.42(3)
C21 P1 1.84(2)
C22 C23 1.41(3)
C23 C24 1.37(3)
C23 C27 1.49(3)
C24 C25 1.38(3)
C25 C26 1.40(3)
C26 C28 1.49(3)
C27 F1 1.29(3)
C27 F3 1.32(3)
C27 F2 1.32(2)
C28 C29 1.36(3)
C28 C33 1.42(3)
C29 C30 1.43(3)
C30 C31 1.35(3)
C31 C32 1.42(3)
C32 C33 1.41(3)
C32 C35 1.54(3)
C33 C43 1.50(3)
C34 N1 1.49(3)
C34 C43 1.51(3)
C35 N1 1.48(3)
C35 C37 1.53(4)
C36 N1 1.43(3)
C37 C38 1.51(3)
C37 C42 1.54(3)
C38 C39 1.50(3)
C39 C40 1.48(3)
C40 C41 1.53(3)
C41 C42 1.53(3)
